data_7721016
loop_
_publ_author_name
'Dollberg, Kevin'
'Lochte, Mark'
'Wei\&s, Pauline'
'Nitzsche, Joel'
'M\'esz\'aros, Katalin'
'von H\"anisch, Carsten'
'Tambornino, Frank'

_publ_section_title
;
 Synthesis of Lewis acid-base adducts between trimesityltrieles and
 potassium cyanate and its heavier homologues
;
_journal_name_full 'Dalton Transactions'
_journal_paper_doi 10.1039/D6DT00831C
_journal_year 2026
_chemical_formula_moiety 'C40 H57 Al K N O7, 2(C6 H4 F2)'
_chemical_formula_sum 'C52 H65 Al F4 K N O7'
_chemical_formula_weight 958.13
_space_group_crystal_system orthorhombic
_space_group_IT_number 61
_space_group_name_Hall '-P 2ac 2ab'
_space_group_name_H-M_alt 'P b c a'
_atom_sites_solution_hydrogens geom
_audit_creation_date 2026-04-10
_audit_creation_method
;
Olex2 1.5
(compiled 2026.03.20 svn.r2bc28608 for OlexSys, GUI svn.r7530)
;
_audit_update_record
;
2026-04-10 deposited with the CCDC.	2026-05-11 downloaded from the CCDC.
;
_cell_angle_alpha 90
_cell_angle_beta 90
_cell_angle_gamma 90
_cell_formula_units_Z 8
_cell_length_a 14.3321(2)
_cell_length_b 24.4640(5)
_cell_length_c 29.1550(6)
_cell_measurement_reflns_used 83142
_cell_measurement_temperature 100
_cell_measurement_theta_max 75.98
_cell_measurement_theta_min 3.03
_cell_volume 10222.3(3)
_computing_cell_refinement 'X-Area Recipe 2.0.2 (STOE, 2024)'
_computing_data_collection 'X-Area Pilatus3_SV 1.31.194.0 (STOE, 2023)'
_computing_data_reduction
;
X-Area Integrate 2.5.18.0 (STOE, 2024)
X-Area LANA 2.8.4 (STOE, 2024)
;
_computing_molecular_graphics 'Olex2 1.5 (Dolomanov et al., 2009)'
_computing_publication_material 'Olex2 1.5 (Dolomanov et al., 2009)'
_computing_structure_refinement 'XL  (Sheldrick, 2008)'
_computing_structure_solution 'SHELXT 2018/2 (Sheldrick, 2018)'
_diffrn_ambient_temperature 100.00
_diffrn_detector 'hybrid photon-counting area detector'
_diffrn_detector_area_resol_mean 5.81
_diffrn_detector_type 'DECTRIS PILATUS3 R 300K'
_diffrn_measured_fraction_theta_full 0.996
_diffrn_measured_fraction_theta_max 0.996
_diffrn_measurement_details '5045 frames, detector distance = 70 mm'
_diffrn_measurement_device '4-circle diffractometer'
_diffrn_measurement_device_type 'STOE STADIVARI'
_diffrn_measurement_method '\w and \f scans'
_diffrn_radiation_monochromator 'graded multilayer mirror'
_diffrn_radiation_probe x-ray
_diffrn_radiation_type 'Cu K\a'
_diffrn_radiation_wavelength 1.54186
_diffrn_radiation_xray_symbol K-L~2,3~
_diffrn_reflns_av_R_equivalents 0.1193
_diffrn_reflns_av_unetI/netI 0.0477
_diffrn_reflns_Laue_measured_fraction_full 0.996
_diffrn_reflns_Laue_measured_fraction_max 0.996
_diffrn_reflns_limit_h_max 13
_diffrn_reflns_limit_h_min -16
_diffrn_reflns_limit_k_max 29
_diffrn_reflns_limit_k_min -29
_diffrn_reflns_limit_l_max 34
_diffrn_reflns_limit_l_min -34
_diffrn_reflns_number 163614
_diffrn_reflns_point_group_measured_fraction_full 0.996
_diffrn_reflns_point_group_measured_fraction_max 0.996
_diffrn_reflns_theta_full 66.598
_diffrn_reflns_theta_max 66.598
_diffrn_reflns_theta_min 3.031
_diffrn_source 'microfocus sealed X-ray tube'
_diffrn_source_target Cu
_diffrn_source_type 'XENOCS GENIX 3D CU HIGH FLUX'
_exptl_absorpt_coefficient_mu 1.615
_exptl_absorpt_correction_T_max 0.0293
_exptl_absorpt_correction_T_min 0.0122
_exptl_absorpt_correction_type multi-scan
_exptl_absorpt_process_details
;
STOE LANA, absorption correction by scaling of reflection intensities.
J. Koziskova, F. Hahn, J. Richter, J. Kozisek, "Comparison of different
absorption corrections on the model structure of tetrakis(\m~2~-acetato)-
diaqua-di-copper(II)", Acta Chimica Slovaca, vol. 9, no. 2, 2016, pp. 136 - 140.
Afterwards a spherical absorption correction was performed within STOE LANA.
;
_exptl_crystal_colour 'clear colourless'
_exptl_crystal_colour_lustre clear
_exptl_crystal_colour_primary colourless
_exptl_crystal_density_diffrn 1.245
_exptl_crystal_density_method 'not measured'
_exptl_crystal_description block
_exptl_crystal_F_000 4064
_exptl_crystal_size_max 0.2
_exptl_crystal_size_mid 0.1
_exptl_crystal_size_min 0.05
_exptl_crystal_size_rad 0.062
_refine_diff_density_max 0.631
_refine_diff_density_min -0.297
_refine_diff_density_rms 0.087
_refine_ls_extinction_method none
_refine_ls_goodness_of_fit_ref 0.978
_refine_ls_hydrogen_treatment constr
_refine_ls_matrix_type full
_refine_ls_number_parameters 696
_refine_ls_number_reflns 8987
_refine_ls_number_restraints 147
_refine_ls_restrained_S_all 0.974
_refine_ls_R_factor_all 0.1028
_refine_ls_R_factor_gt 0.0801
_refine_ls_shift/su_max 0.001
_refine_ls_shift/su_mean 0.000
_refine_ls_structure_factor_coef Fsqd
_refine_ls_weighting_details 'w=1/[\s^2^(Fo^2^)+(0.1499P)^2^] where P=(Fo^2^+2Fc^2^)/3'
_refine_ls_weighting_scheme calc
_refine_ls_wR_factor_gt 0.2070
_refine_ls_wR_factor_ref 0.2228
_reflns_Friedel_coverage 0.000
_reflns_number_gt 5827
_reflns_number_total 8987
_reflns_threshold_expression 'I > 2\s(I)'
_cod_data_source_file d6dt00831c2.cif
_cod_data_source_block kdp1
_cod_database_code 7721016
_shelx_shelxl_version_number 2019/3
_shelx_space_group_comment
;
The symmetry employed for this shelxl refinement is uniquely defined
by the following loop, which should always be used as a source of
symmetry information in preference to the above space-group names.
They are only intended as comments.
;
_shelx_estimated_absorpt_t_max 0.924
_shelx_estimated_absorpt_t_min 0.738
_olex2_refinement_description
;
1. Fixed Uiso
 At 1.2 times of:
  All C(H) groups, All C(H,H) groups
 At 1.5 times of:
  All C(H,H,H) groups
2. Restrained distances
 C47-C48 = C47-C54 = C48-C49
 1.39 with sigma of 0.02
 C48-F9
 1.35 with sigma of 0.02
 C49-C56 = C56-C55 = C55-C54
 1.4 with sigma of 0.02
 C47-C49 = C49-C55 = C56-C54
 2.42 with sigma of 0.04
 C47-F9
 2.37 with sigma of 0.04
 C47-C55 = C48-C56
 2.4 with sigma of 0.04
 C47-C54 \\sim C55-C54 \\sim C47-C48 \\sim C56-C55 \\sim C49-C56 \\sim C48-C49
 with sigma of 0.02
 C47-F9 \\sim C49-F9
 with sigma of 0.04
 C56-C54 \\sim C49-C55 \\sim C48-C56 \\sim C47-C49 \\sim C48-C54 \\sim C47-C55
 with sigma of 0.04
3. Restrained planarity
 C47, C48, C49, C56, C55, C54, F9
 with sigma of 0.1
4. Uiso/Uaniso restraints and constraints
C47 \\sim C48 \\sim C49 \\sim C56 \\sim C55 \\sim C54 \\sim F9: within 2A with
sigma of 0.04 and sigma for terminal atoms of 0.08 within 2A
Uanis(O1A) \\sim Ueq, Uanis(O1B) \\sim Ueq: with sigma of 0.02 and sigma for
terminal atoms of 0.02
5. Rigid body (RIGU) restrains
 C47, C48, C49, C56, C55, C54, F9
 with sigma for 1-2 distances of 0.004 and sigma for 1-3 distances of 0.004
6. Others
 Sof(F2)=Sof(C47)=Sof(C48)=Sof(C49)=Sof(H49)=Sof(C56)=Sof(H56)=Sof(C55)=
 Sof(H55)=Sof(C54)=Sof(H54)=Sof(F9)=1-FVAR(1)
 Sof(C50)=Sof(H50)=Sof(C53)=Sof(C51)=Sof(H51)=Sof(C52)=Sof(H52)=Sof(C58)=
 Sof(C57)=Sof(H57)=Sof(F1)=Sof(F4)=FVAR(1)
 Sof(O1A)=Sof(C1A)=1-FVAR(2)
 Sof(C1B)=Sof(O1B)=FVAR(2)
7.a Secondary CH2 refined with riding coordinates:
 C38(H38A,H38B), C37(H37A,H37B), C39(H39A,H39B), C36(H36A,H36B), C35(H35A,
 H35B), C40(H40A,H40B), C34(H34A,H34B), C29(H29A,H29B), C33(H33A,H33B),
 C32(H32A,H32B), C30(H30A,H30B), C31(H31A,H31B)
7.b Aromatic/amide H refined with riding coordinates:
 C4(H4), C15(H15), C22(H22), C6(H6), C13(H13), C24(H24), C42(H42), C43(H43),
 C50(H50), C44(H44), C45(H45), C51(H51), C52(H52), C57(H57), C49(H49), C56(H56),
  C55(H55), C54(H54)
7.c Idealised Me refined as rotating group:
 C18(H18A,H18B,H18C), C10(H10A,H10B,H10C), C27(H27A,H27B,H27C), C8(H8A,H8B,
 H8C), C19(H19A,H19B,H19C), C26(H26A,H26B,H26C), C9(H9A,H9B,H9C), C17(H17A,H17B,
 H17C), C28(H28A,H28B,H28C)
;
_olex2_submission_special_instructions 'No special instructions were received'

loop_
_space_group_symop_operation_xyz
'x, y, z'
'-x+1/2, -y, z+1/2'
'-x, y+1/2, -z+1/2'
'x+1/2, -y+1/2, -z'
'-x, -y, -z'
'x-1/2, y, -z-1/2'
'x, -y-1/2, z-1/2'
'-x-1/2, y-1/2, z'

loop_
_atom_site_label
_atom_site_type_symbol
_atom_site_fract_x
_atom_site_fract_y
_atom_site_fract_z
_atom_site_U_iso_or_equiv
_atom_site_adp_type
_atom_site_occupancy
_atom_site_site_symmetry_order
_atom_site_calc_flag
_atom_site_refinement_flags_posn
_atom_site_refinement_flags_adp
_atom_site_refinement_flags_occupancy
_atom_site_disorder_assembly
_atom_site_disorder_group
K001 K 0.98404(7) 0.95042(4) 0.70274(3) 0.0685(3) Uani 1 1 d . . . . .
Al1 Al 0.91072(7) 0.71294(4) 0.65650(3) 0.0494(2) Uani 1 1 d . . . . .
O5 O 0.8392(2) 1.02051(11) 0.72373(9) 0.0650(6) Uani 1 1 d . . . . .
O6 O 0.91202(19) 1.01399(11) 0.63253(8) 0.0646(6) Uani 1 1 d . . . . .
N1 N 0.8788(2) 0.78614(14) 0.67002(11) 0.0632(8) Uani 1 1 d . . . . .
O4 O 0.9340(3) 0.96690(13) 0.79454(10) 0.0866(10) Uani 1 1 d . . . . .
F007 F 0.3647(2) 0.57093(14) 0.50784(12) 0.1057(10) Uani 1 1 d . . . . .
O7 O 1.0387(2) 0.93114(13) 0.61247(11) 0.0793(8) Uani 1 1 d . . . . .
F009 F 0.2920(3) 0.47169(13) 0.50599(12) 0.1202(12) Uani 1 1 d . . . . .
O2 O 1.1478(2) 0.89057(13) 0.68491(15) 0.0968(11) Uani 1 1 d . . . . .
C2 C 0.9168(2) 0.66790(16) 0.71498(11) 0.0544(8) Uani 1 1 d . . . . .
C7 C 0.9151(2) 0.61120(16) 0.71090(11) 0.0536(8) Uani 1 1 d . . . . .
C20 C 1.0329(2) 0.72607(14) 0.62258(11) 0.0507(7) Uani 1 1 d . . . . .
C11 C 0.7956(2) 0.68541(13) 0.62216(10) 0.0488(7) Uani 1 1 d . . . . .
C16 C 0.7952(2) 0.65970(14) 0.57853(11) 0.0508(7) Uani 1 1 d . . . . .
O1A O 0.8506(12) 0.8725(11) 0.699(2) 0.079(8) Uani 0.34(7) 1 d . U P A 1
C18 C 0.8844(3) 0.64379(16) 0.55412(11) 0.0586(8) Uani 1 1 d . . . . .
H18A H 0.938008 0.658991 0.570634 0.088 Uiso 1 1 calc R U . . .
H18B H 0.883375 0.658216 0.522767 0.088 Uiso 1 1 calc R U . . .
H18C H 0.889544 0.603861 0.553158 0.088 Uiso 1 1 calc R U . . .
C3 C 0.9136(2) 0.68895(17) 0.76079(11) 0.0604(9) Uani 1 1 d . . . . .
C4 C 0.9011(2) 0.6526(2) 0.79803(11) 0.0675(11) Uani 1 1 d . . . . .
H4 H 0.898144 0.667447 0.828112 0.081 Uiso 1 1 calc R U . . .
O3 O 1.0583(3) 0.88476(14) 0.77074(13) 0.1044(12) Uani 1 1 d . . . . .
C1A C 0.8649(18) 0.8294(12) 0.6876(12) 0.048(5) Uani 0.34(7) 1 d . . P A 1
C25 C 1.0328(2) 0.75591(15) 0.58083(11) 0.0543(7) Uani 1 1 d . . . . .
C21 C 1.1215(2) 0.71226(14) 0.63982(11) 0.0529(7) Uani 1 1 d . . . . .
C12 C 0.7063(2) 0.69278(14) 0.64210(12) 0.0531(7) Uani 1 1 d . . . . .
C15 C 0.7121(3) 0.64561(15) 0.55633(12) 0.0565(8) Uani 1 1 d . . . . .
H15 H 0.714974 0.629353 0.526775 0.068 Uiso 1 1 calc R U . . .
C22 C 1.2039(2) 0.72598(15) 0.61608(12) 0.0565(8) Uani 1 1 d . . . . .
H22 H 1.262521 0.716565 0.629030 0.068 Uiso 1 1 calc R U . . .
C10 C 0.9274(3) 0.58373(16) 0.66463(12) 0.0594(8) Uani 1 1 d . . . . .
H10A H 0.868673 0.585659 0.647465 0.089 Uiso 1 1 calc R U . . .
H10B H 0.944740 0.545365 0.669180 0.089 Uiso 1 1 calc R U . . .
H10C H 0.976608 0.602418 0.647368 0.089 Uiso 1 1 calc R U . . .
C6 C 0.9023(3) 0.57647(18) 0.74910(12) 0.0639(9) Uani 1 1 d . . . . .
H6 H 0.900215 0.538041 0.744552 0.077 Uiso 1 1 calc R U . . .
C13 C 0.6252(3) 0.67783(15) 0.61952(13) 0.0594(8) Uani 1 1 d . . . . .
H13 H 0.566992 0.683656 0.634304 0.071 Uiso 1 1 calc R U . . .
C5 C 0.8929(3) 0.5972(2) 0.79298(12) 0.0649(10) Uani 1 1 d . . . . .
C27 C 0.9435(3) 0.77901(18) 0.56034(14) 0.0671(10) Uani 1 1 d . . . . .
H27A H 0.889482 0.761440 0.574725 0.101 Uiso 1 1 calc R U . . .
H27B H 0.942550 0.771984 0.527247 0.101 Uiso 1 1 calc R U . . .
H27C H 0.940977 0.818507 0.565827 0.101 Uiso 1 1 calc R U . . .
C23 C 1.2012(3) 0.75277(17) 0.57445(13) 0.0610(9) Uani 1 1 d . . . . .
C14 C 0.6259(3) 0.65467(16) 0.57614(13) 0.0592(8) Uani 1 1 d . . . . .
C38 C 0.8306(3) 1.06284(15) 0.69044(13) 0.0627(9) Uani 1 1 d . . . . .
H38A H 0.885699 1.087221 0.691708 0.075 Uiso 1 1 calc R U . . .
H38B H 0.774147 1.084932 0.696621 0.075 Uiso 1 1 calc R U . . .
C37 C 0.8237(3) 1.03660(17) 0.64394(13) 0.0638(9) Uani 1 1 d . . . . .
H37A H 0.775756 1.007487 0.644367 0.077 Uiso 1 1 calc R U . . .
H37B H 0.805425 1.064180 0.620778 0.077 Uiso 1 1 calc R U . . .
C24 C 1.1159(3) 0.76755(16) 0.55735(12) 0.0608(8) Uani 1 1 d . . . . .
H24 H 1.112866 0.786203 0.528811 0.073 Uiso 1 1 calc R U . . .
C8 C 0.9207(3) 0.74897(19) 0.77048(14) 0.0755(11) Uani 1 1 d . . . . .
H8A H 0.968695 0.765183 0.750773 0.113 Uiso 1 1 calc R U . . .
H8B H 0.937568 0.754529 0.802724 0.113 Uiso 1 1 calc R U . . .
H8C H 0.860494 0.766455 0.764289 0.113 Uiso 1 1 calc R U . . .
C39 C 0.8452(3) 1.04197(18) 0.76900(13) 0.0703(10) Uani 1 1 d . . . . .
H39A H 0.790257 1.065276 0.775483 0.084 Uiso 1 1 calc R U . . .
H39B H 0.902077 1.064586 0.772172 0.084 Uiso 1 1 calc R U . . .
C41 C 0.2813(3) 0.56347(19) 0.52642(14) 0.0740(11) Uani 1 1 d . . . . .
C19 C 0.6948(3) 0.71646(17) 0.68988(13) 0.0632(9) Uani 1 1 d . . . . .
H19A H 0.745867 0.703728 0.709501 0.095 Uiso 1 1 calc R U . . .
H19B H 0.635048 0.704480 0.702802 0.095 Uiso 1 1 calc R U . . .
H19C H 0.695983 0.756464 0.688205 0.095 Uiso 1 1 calc R U . . .
C26 C 1.1342(3) 0.68208(19) 0.68468(13) 0.0671(10) Uani 1 1 d . . . . .
H26A H 1.100627 0.701375 0.709084 0.101 Uiso 1 1 calc R U . . .
H26B H 1.200733 0.680407 0.692298 0.101 Uiso 1 1 calc R U . . .
H26C H 1.109452 0.644900 0.681726 0.101 Uiso 1 1 calc R U . . .
C36 C 0.9133(3) 0.9872(2) 0.58934(14) 0.0765(11) Uani 1 1 d . . . . .
H36A H 0.890115 1.012223 0.565242 0.092 Uiso 1 1 calc R U . . .
H36B H 0.871896 0.954786 0.590242 0.092 Uiso 1 1 calc R U . . .
C46 C 0.2443(4) 0.5135(2) 0.52531(15) 0.0846(13) Uani 1 1 d . . . . .
C9 C 0.8754(3) 0.5609(2) 0.83424(14) 0.0898(15) Uani 1 1 d . . . . .
H9A H 0.933591 0.556151 0.851424 0.135 Uiso 1 1 calc R U . . .
H9B H 0.852831 0.525120 0.823876 0.135 Uiso 1 1 calc R U . . .
H9C H 0.828377 0.577827 0.854083 0.135 Uiso 1 1 calc R U . . .
C17 C 0.5358(3) 0.63839(19) 0.55260(14) 0.0724(11) Uani 1 1 d . . . . .
H17A H 0.549861 0.622721 0.522446 0.109 Uiso 1 1 calc R U . . .
H17B H 0.496122 0.670713 0.548780 0.109 Uiso 1 1 calc R U . . .
H17C H 0.503045 0.611213 0.571335 0.109 Uiso 1 1 calc R U . . .
C28 C 1.2910(3) 0.7666(2) 0.54900(16) 0.0789(12) Uani 1 1 d . . . . .
H28A H 1.311140 0.803607 0.557292 0.118 Uiso 1 1 calc R U . . .
H28B H 1.280007 0.764759 0.515866 0.118 Uiso 1 1 calc R U . . .
H28C H 1.339749 0.740375 0.557481 0.118 Uiso 1 1 calc R U . . .
C35 C 1.0097(3) 0.9700(2) 0.57854(15) 0.0821(13) Uani 1 1 d . . . . .
H35A H 1.012014 0.953212 0.547664 0.098 Uiso 1 1 calc R U . . .
H35B H 1.051811 1.002064 0.578824 0.098 Uiso 1 1 calc R U . . .
C42 C 0.2350(4) 0.6058(2) 0.54690(17) 0.0843(13) Uani 1 1 d . . . . .
H42 H 0.262445 0.641134 0.548356 0.101 Uiso 1 1 calc R U . . .
C40 C 0.8484(4) 0.9954(2) 0.80185(15) 0.0862(14) Uani 1 1 d . . . . .
H40A H 0.845184 1.009094 0.833769 0.103 Uiso 1 1 calc R U . . .
H40B H 0.794778 0.970650 0.796592 0.103 Uiso 1 1 calc R U . . .
C43 C 0.1489(4) 0.5967(3) 0.5652(2) 0.0988(17) Uani 1 1 d . . . . .
H43 H 0.115488 0.626003 0.578908 0.119 Uiso 1 1 calc R U . . .
C34 C 1.1322(4) 0.9137(2) 0.6065(2) 0.0912(15) Uani 1 1 d . . . . .
H34A H 1.174952 0.944949 0.611293 0.109 Uiso 1 1 calc R U . . .
H34B H 1.140958 0.900113 0.574831 0.109 Uiso 1 1 calc R U . . .
C50 C -0.1363(15) 0.3039(8) 0.5593(11) 0.094(5) Uani 0.550(6) 1 d . . P B 1
H50 H -0.134057 0.265351 0.555363 0.113 Uiso 0.550(6) 1 calc R U P B 1
C44 C 0.1103(5) 0.5454(3) 0.5638(2) 0.114(2) Uani 1 1 d . . . . .
H44 H 0.050799 0.539139 0.577202 0.137 Uiso 1 1 calc R U . . .
C29 C 0.9400(6) 0.9176(3) 0.8204(2) 0.123(3) Uani 1 1 d . . . . .
H29A H 0.897353 0.889697 0.807498 0.147 Uiso 1 1 calc R U . . .
H29B H 0.922080 0.924371 0.852688 0.147 Uiso 1 1 calc R U . . .
C33 C 1.1544(4) 0.8701(2) 0.6393(2) 0.1052(19) Uani 1 1 d . . . . .
H33A H 1.110377 0.839247 0.635234 0.126 Uiso 1 1 calc R U . . .
H33B H 1.218353 0.856371 0.633587 0.126 Uiso 1 1 calc R U . . .
C53 C -0.1299(11) 0.4133(4) 0.5736(4) 0.071(3) Uani 0.550(6) 1 d . . P B 1
C45 C 0.1577(5) 0.5024(3) 0.5430(2) 0.1054(18) Uani 1 1 d . . . . .
H45 H 0.131182 0.466878 0.541133 0.126 Uiso 1 1 calc R U . . .
C32 C 1.1656(5) 0.8489(2) 0.7182(3) 0.124(3) Uani 1 1 d . . . . .
H32A H 1.230014 0.835001 0.714421 0.148 Uiso 1 1 calc R U . . .
H32B H 1.121917 0.818103 0.713533 0.148 Uiso 1 1 calc R U . . .
C30 C 1.0375(7) 0.8981(3) 0.8180(2) 0.134(3) Uani 1 1 d . . . . .
H30A H 1.080465 0.926903 0.829107 0.161 Uiso 1 1 calc R U . . .
H30B H 1.045518 0.865358 0.837605 0.161 Uiso 1 1 calc R U . . .
C51 C -0.2005(8) 0.3263(5) 0.5886(3) 0.075(3) Uani 0.550(6) 1 d . . P B 1
H51 H -0.246195 0.303862 0.602796 0.090 Uiso 0.550(6) 1 calc R U P B 1
C31 C 1.1538(6) 0.8715(3) 0.7651(3) 0.133(3) Uani 1 1 d . . . . .
H31A H 1.172981 0.844107 0.788259 0.160 Uiso 1 1 calc R U . . .
H31B H 1.192782 0.904550 0.769025 0.160 Uiso 1 1 calc R U . . .
C52 C -0.1982(7) 0.3826(5) 0.5974(3) 0.077(3) Uani 0.550(6) 1 d . . P B 1
H52 H -0.240440 0.399302 0.618203 0.092 Uiso 0.550(6) 1 calc R U P B 1
C58 C -0.0748(6) 0.3891(5) 0.5441(3) 0.076(2) Uani 0.550(6) 1 d . . P B 1
C57 C -0.0776(8) 0.3354(5) 0.5365(4) 0.095(3) Uani 0.550(6) 1 d . . P B 1
H57 H -0.036916 0.319578 0.514404 0.114 Uiso 0.550(6) 1 calc R U P B 1
F1 F -0.1341(7) 0.4682(2) 0.5821(2) 0.117(3) Uani 0.550(6) 1 d . . P B 1
F4 F -0.0147(6) 0.4244(3) 0.5248(3) 0.153(4) Uani 0.550(6) 1 d . . P B 1
F2 F -0.0500(7) 0.4598(3) 0.5735(3) 0.118(3) Uani 0.450(6) 1 d . . P B 2
C47 C -0.0821(8) 0.4108(5) 0.5691(6) 0.075(4) Uani 0.450(6) 1 d D U P B 2
C48 C -0.0294(6) 0.3656(4) 0.5611(3) 0.067(2) Uani 0.450(6) 1 d D U P B 2
C49 C -0.0665(8) 0.3146(4) 0.5594(5) 0.079(3) Uani 0.450(6) 1 d D U P B 2
H49 H -0.026927 0.283846 0.555076 0.095 Uiso 0.450(6) 1 calc R U P B 2
C56 C -0.1616(10) 0.3073(7) 0.5638(11) 0.067(4) Uani 0.450(6) 1 d D U P B 2
H56 H -0.189560 0.272542 0.559134 0.080 Uiso 0.450(6) 1 calc R U P B 2
C55 C -0.2149(8) 0.3525(6) 0.5754(5) 0.082(3) Uani 0.450(6) 1 d D U P B 2
H55 H -0.279291 0.348253 0.582086 0.099 Uiso 0.450(6) 1 calc R U P B 2
C54 C -0.1750(8) 0.4034(6) 0.5771(6) 0.077(4) Uani 0.450(6) 1 d D U P B 2
H54 H -0.212930 0.434205 0.583999 0.092 Uiso 0.450(6) 1 calc R U P B 2
F9 F 0.0631(4) 0.3760(3) 0.5571(3) 0.106(3) Uani 0.450(6) 1 d D U P B 2
C1B C 0.8675(8) 0.8333(6) 0.6711(11) 0.055(3) Uani 0.66(7) 1 d . . P A 2
O1B O 0.8536(7) 0.8821(6) 0.6767(11) 0.088(4) Uani 0.66(7) 1 d . U P A 2

loop_
_atom_site_aniso_label
_atom_site_aniso_U_11
_atom_site_aniso_U_22
_atom_site_aniso_U_33
_atom_site_aniso_U_23
_atom_site_aniso_U_13
_atom_site_aniso_U_12
K001 0.0759(6) 0.0671(5) 0.0624(5) 0.0019(4) -0.0166(4) 0.0006(4)
Al1 0.0417(5) 0.0677(6) 0.0387(4) -0.0011(4) 0.0004(3) 0.0014(4)
O5 0.0793(18) 0.0666(15) 0.0491(13) -0.0012(11) -0.0043(11) -0.0057(12)
O6 0.0662(16) 0.0782(16) 0.0493(13) -0.0033(11) -0.0096(11) 0.0036(12)
N1 0.0543(18) 0.075(2) 0.0603(18) -0.0075(16) -0.0004(13) -0.0011(14)
O4 0.121(3) 0.084(2) 0.0546(16) 0.0101(14) -0.0242(16) -0.0188(18)
F007 0.0790(19) 0.133(2) 0.105(2) -0.0321(19) 0.0143(16) -0.0118(16)
O7 0.074(2) 0.087(2) 0.0765(19) -0.0169(15) -0.0085(15) 0.0024(14)
F009 0.153(3) 0.100(2) 0.107(2) -0.0319(18) 0.043(2) 0.0059(19)
O2 0.090(2) 0.0725(19) 0.127(3) -0.0129(19) -0.038(2) 0.0102(16)
C2 0.0377(17) 0.089(2) 0.0370(15) -0.0012(15) 0.0014(11) 0.0042(14)
C7 0.0394(17) 0.084(2) 0.0376(15) 0.0069(14) -0.0003(12) 0.0080(14)
C20 0.0475(18) 0.0645(19) 0.0401(15) -0.0001(13) 0.0013(12) 0.0012(13)
C11 0.0493(18) 0.0590(18) 0.0382(15) 0.0019(12) -0.0010(12) 0.0010(13)
C16 0.0504(19) 0.0629(19) 0.0392(15) 0.0049(13) 0.0005(12) -0.0012(14)
O1A 0.062(6) 0.062(8) 0.112(18) -0.019(9) 0.010(8) -0.002(5)
C18 0.057(2) 0.081(2) 0.0375(16) -0.0020(15) 0.0031(13) 0.0031(16)
C3 0.0434(18) 0.098(3) 0.0399(16) -0.0054(16) -0.0005(13) 0.0052(16)
C4 0.0376(18) 0.129(4) 0.0358(16) -0.0019(18) -0.0008(12) 0.0134(18)
O3 0.131(3) 0.085(2) 0.098(3) 0.0141(19) -0.052(2) 0.003(2)
C1A 0.047(7) 0.076(11) 0.022(10) -0.008(8) 0.003(7) 0.001(5)
C25 0.0483(19) 0.070(2) 0.0445(16) 0.0048(14) -0.0032(13) -0.0007(14)
C21 0.0480(18) 0.068(2) 0.0429(16) 0.0031(14) 0.0007(13) 0.0015(14)
C12 0.0469(18) 0.0643(19) 0.0479(17) 0.0010(14) -0.0001(13) 0.0025(13)
C15 0.061(2) 0.065(2) 0.0435(17) 0.0030(14) -0.0033(14) -0.0053(15)
C22 0.0459(19) 0.074(2) 0.0498(18) 0.0061(15) 0.0008(13) 0.0019(14)
C10 0.057(2) 0.072(2) 0.0486(18) 0.0027(15) 0.0015(14) 0.0059(16)
C6 0.049(2) 0.093(3) 0.0494(19) 0.0137(17) -0.0005(14) 0.0107(17)
C13 0.049(2) 0.073(2) 0.0561(19) 0.0025(16) 0.0033(14) 0.0004(15)
C5 0.046(2) 0.105(3) 0.0442(18) 0.0138(18) -0.0024(13) 0.0119(18)
C27 0.051(2) 0.090(3) 0.060(2) 0.0218(19) -0.0081(15) -0.0068(17)
C23 0.051(2) 0.078(2) 0.0542(19) 0.0081(16) 0.0069(15) -0.0036(16)
C14 0.051(2) 0.073(2) 0.0542(19) 0.0066(16) -0.0060(14) -0.0068(15)
C38 0.061(2) 0.065(2) 0.063(2) 0.0040(16) -0.0016(16) -0.0022(15)
C37 0.058(2) 0.078(2) 0.055(2) 0.0043(17) -0.0075(16) 0.0009(16)
C24 0.057(2) 0.079(2) 0.0469(18) 0.0116(16) 0.0014(14) -0.0020(16)
C8 0.072(3) 0.105(3) 0.049(2) -0.016(2) -0.0036(17) 0.005(2)
C39 0.075(3) 0.083(3) 0.053(2) -0.0114(18) 0.0010(17) -0.0141(19)
C41 0.067(3) 0.093(3) 0.062(2) -0.018(2) 0.0024(18) 0.001(2)
C19 0.050(2) 0.082(2) 0.058(2) -0.0121(17) 0.0091(15) 0.0012(16)
C26 0.049(2) 0.102(3) 0.0497(19) 0.0200(19) -0.0038(14) 0.0006(18)
C36 0.075(3) 0.106(3) 0.049(2) -0.009(2) -0.0113(18) -0.002(2)
C46 0.102(4) 0.088(3) 0.064(2) -0.020(2) 0.018(2) 0.004(2)
C9 0.076(3) 0.144(4) 0.049(2) 0.029(2) 0.0037(19) 0.017(3)
C17 0.060(2) 0.099(3) 0.059(2) 0.007(2) -0.0095(17) -0.015(2)
C28 0.057(2) 0.109(3) 0.070(3) 0.025(2) 0.0137(18) -0.002(2)
C35 0.075(3) 0.112(4) 0.060(2) -0.022(2) -0.0057(19) 0.000(2)
C42 0.084(3) 0.090(3) 0.079(3) -0.027(2) -0.006(2) 0.009(2)
C40 0.102(4) 0.106(4) 0.050(2) -0.003(2) -0.003(2) -0.020(3)
C43 0.083(4) 0.116(4) 0.097(4) -0.039(3) 0.009(3) 0.010(3)
C34 0.075(3) 0.093(3) 0.106(4) -0.033(3) -0.010(3) 0.005(2)
C50 0.107(15) 0.099(8) 0.078(8) 0.005(6) 0.009(13) 0.006(8)
C44 0.096(4) 0.139(5) 0.107(4) -0.037(4) 0.038(3) -0.004(3)
C29 0.202(8) 0.101(4) 0.065(3) 0.026(3) -0.033(4) -0.025(4)
C33 0.084(4) 0.084(3) 0.148(6) -0.036(3) -0.020(3) 0.009(3)
C53 0.087(11) 0.070(5) 0.056(5) 0.003(4) -0.007(9) -0.020(6)
C45 0.119(5) 0.112(4) 0.085(3) -0.018(3) 0.031(3) -0.024(3)
C32 0.105(5) 0.072(3) 0.194(8) 0.018(4) -0.048(5) 0.013(3)
C30 0.221(9) 0.099(4) 0.081(4) 0.014(3) -0.071(5) 0.011(5)
C51 0.078(6) 0.083(7) 0.065(6) 0.012(5) -0.001(5) -0.011(5)
C31 0.143(6) 0.095(4) 0.161(7) 0.027(4) -0.084(5) 0.000(4)
C52 0.075(6) 0.097(7) 0.058(5) 0.006(5) 0.013(4) -0.003(5)
C58 0.065(5) 0.094(7) 0.069(5) -0.003(5) 0.016(4) -0.019(4)
C57 0.094(8) 0.112(9) 0.079(7) -0.004(6) 0.032(6) 0.004(6)
F1 0.184(9) 0.084(4) 0.084(4) -0.005(3) 0.019(4) -0.001(4)
F4 0.139(7) 0.157(7) 0.163(7) 0.004(6) 0.057(5) -0.034(5)
F2 0.126(7) 0.077(4) 0.151(8) -0.028(4) -0.042(6) -0.007(4)
C47 0.061(7) 0.082(6) 0.081(8) -0.011(6) -0.009(7) -0.002(5)
C48 0.056(4) 0.089(5) 0.055(5) 0.005(4) 0.011(4) -0.003(4)
C49 0.063(6) 0.084(6) 0.089(8) -0.005(6) 0.001(6) 0.003(4)
C56 0.051(6) 0.077(7) 0.073(13) 0.010(7) -0.013(7) -0.010(5)
C55 0.066(6) 0.106(8) 0.075(8) -0.004(8) -0.004(5) 0.000(5)
C54 0.060(7) 0.094(8) 0.075(9) -0.028(8) -0.008(7) 0.012(5)
F9 0.068(4) 0.126(6) 0.123(6) -0.033(4) 0.035(4) -0.012(3)
C1B 0.043(3) 0.070(6) 0.052(10) -0.011(6) 0.009(5) -0.006(3)
O1B 0.078(4) 0.070(5) 0.117(11) -0.015(5) 0.007(5) -0.003(3)

loop_
_atom_type_symbol
_atom_type_description
_atom_type_scat_dispersion_real
_atom_type_scat_dispersion_imag
_atom_type_scat_source
C C 0.0181 0.0091 'International Tables Vol C Tables 4.2.6.8 and 6.1.1.4'
H H 0.0000 0.0000 'International Tables Vol C Tables 4.2.6.8 and 6.1.1.4'
Al Al 0.2130 0.2455 'International Tables Vol C Tables 4.2.6.8 and 6.1.1.4'
F F 0.0727 0.0534 'International Tables Vol C Tables 4.2.6.8 and 6.1.1.4'
K K 0.3868 1.0657 'International Tables Vol C Tables 4.2.6.8 and 6.1.1.4'
N N 0.0311 0.0180 'International Tables Vol C Tables 4.2.6.8 and 6.1.1.4'
O O 0.0492 0.0322 'International Tables Vol C Tables 4.2.6.8 and 6.1.1.4'

loop_
_geom_angle_atom_site_label_1
_geom_angle_atom_site_label_2
_geom_angle_atom_site_label_3
_geom_angle
_geom_angle_site_symmetry_1
_geom_angle_site_symmetry_3
_geom_angle_publ_flag
O5 K001 O6 62.29(8) . . ?
O5 K001 O4 60.42(10) . . ?
O5 K001 O7 121.74(9) . . ?
O5 K001 O2 172.25(10) . . ?
O5 K001 O3 119.43(12) . . ?
O5 K001 C38 22.00(8) . . ?
O5 K001 C9 91.22(11) . 3_756 ?
O5 K001 C1B 102.2(2) . . ?
O6 K001 O4 122.02(10) . . ?
O6 K001 O7 60.13(9) . . ?
O6 K001 O2 117.79(11) . . ?
O6 K001 C38 42.05(8) . . ?
O6 K001 C9 63.79(10) . 3_756 ?
O6 K001 C1B 95.1(5) . . ?
O4 K001 O2 117.70(12) . . ?
O4 K001 C38 79.98(10) . . ?
O4 K001 C9 109.09(10) . 3_756 ?
O4 K001 C1B 104.6(5) . . ?
O7 K001 O4 177.84(11) . . ?
O7 K001 O2 60.19(11) . . ?
O7 K001 C38 102.16(9) . . ?
O7 K001 C9 71.42(10) . 3_756 ?
O7 K001 C1B 75.1(5) . . ?
O2 K001 C38 154.62(11) . . ?
O2 K001 C9 82.31(12) . 3_756 ?
O2 K001 C1B 85.5(2) . . ?
O1A K001 O5 85.1(4) . . ?
O1A K001 O6 95.8(11) . . ?
O1A K001 O4 87.7(11) . . ?
O1A K001 O7 92.3(11) . . ?
O1A K001 O2 102.4(4) . . ?
O1A K001 O3 83.9(11) . . ?
O1A K001 C38 96.0(6) . . ?
O1A K001 C9 158.2(13) . 3_756 ?
O3 K001 O6 178.17(12) . . ?
O3 K001 O4 59.78(12) . . ?
O3 K001 O7 118.08(12) . . ?
O3 K001 O2 60.60(14) . . ?
O3 K001 C38 139.76(12) . . ?
O3 K001 C9 116.28(13) . 3_756 ?
O3 K001 C1B 84.0(5) . . ?
C9 K001 C38 74.31(11) 3_756 . ?
C1B K001 C38 108.5(3) . . ?
C1B K001 C9 146.1(5) . 3_756 ?
O1B K001 O5 85.6(2) . . ?
O1B K001 O6 83.0(7) . . ?
O1B K001 O4 100.7(7) . . ?
O1B K001 O7 79.6(7) . . ?
O1B K001 O2 102.1(2) . . ?
O1B K001 O3 96.4(7) . . ?
O1B K001 C38 91.3(3) . . ?
O1B K001 C9 143.6(8) . 3_756 ?
O1B K001 C1B 17.3(3) . . ?
N1 Al1 C2 110.44(15) . . ?
N1 Al1 C20 99.22(15) . . ?
N1 Al1 C11 102.64(14) . . ?
C2 Al1 C20 117.13(13) . . ?
C2 Al1 C11 105.50(14) . . ?
C20 Al1 C11 120.53(13) . . ?
C38 O5 K001 111.4(2) . . ?
C39 O5 K001 112.9(2) . . ?
C39 O5 C38 111.7(3) . . ?
C37 O6 K001 112.2(2) . . ?
C36 O6 K001 113.0(2) . . ?
C36 O6 C37 113.5(3) . . ?
C1A N1 Al1 166.1(16) . . ?
C1B N1 Al1 167.7(14) . . ?
C40 O4 K001 115.7(2) . . ?
C29 O4 K001 111.6(3) . . ?
C29 O4 C40 112.7(5) . . ?
C35 O7 K001 117.3(2) . . ?
C34 O7 K001 115.6(3) . . ?
C34 O7 C35 112.9(4) . . ?
C33 O2 K001 114.3(3) . . ?
C33 O2 C32 111.8(5) . . ?
C32 O2 K001 113.2(4) . . ?
C7 C2 Al1 117.9(2) . . ?
C7 C2 C3 115.9(3) . . ?
C3 C2 Al1 125.9(3) . . ?
C2 C7 C10 121.0(3) . . ?
C2 C7 C6 122.3(3) . . ?
C6 C7 C10 116.7(3) . . ?
C25 C20 Al1 119.8(2) . . ?
C21 C20 Al1 124.4(2) . . ?
C21 C20 C25 115.5(3) . . ?
C16 C11 Al1 126.1(2) . . ?
C12 C11 Al1 119.1(2) . . ?
C12 C11 C16 114.8(3) . . ?
C11 C16 C18 122.1(3) . . ?
C15 C16 C11 121.8(3) . . ?
C15 C16 C18 116.0(3) . . ?
C1A O1A K001 123.0(16) . . ?
C16 C18 H18A 109.5 . . ?
C16 C18 H18B 109.5 . . ?
C16 C18 H18C 109.5 . . ?
H18A C18 H18B 109.5 . . ?
H18A C18 H18C 109.5 . . ?
H18B C18 H18C 109.5 . . ?
C2 C3 C8 121.7(3) . . ?
C4 C3 C2 119.6(4) . . ?
C4 C3 C8 118.7(3) . . ?
C3 C4 H4 118.3 . . ?
C5 C4 C3 123.4(3) . . ?
C5 C4 H4 118.3 . . ?
C30 O3 K001 118.2(3) . . ?
C31 O3 K001 115.0(4) . . ?
C31 O3 C30 111.2(5) . . ?
O1A C1A N1 171.4(19) . . ?
C20 C25 C27 121.9(3) . . ?
C24 C25 C20 121.5(3) . . ?
C24 C25 C27 116.5(3) . . ?
C20 C21 C22 121.6(3) . . ?
C20 C21 C26 122.3(3) . . ?
C22 C21 C26 116.1(3) . . ?
C11 C12 C19 121.5(3) . . ?
C13 C12 C11 122.0(3) . . ?
C13 C12 C19 116.5(3) . . ?
C16 C15 H15 119.0 . . ?
C14 C15 C16 121.9(3) . . ?
C14 C15 H15 119.0 . . ?
C21 C22 H22 119.3 . . ?
C23 C22 C21 121.5(3) . . ?
C23 C22 H22 119.3 . . ?
C7 C10 H10A 109.5 . . ?
C7 C10 H10B 109.5 . . ?
C7 C10 H10C 109.5 . . ?
H10A C10 H10B 109.5 . . ?
H10A C10 H10C 109.5 . . ?
H10B C10 H10C 109.5 . . ?
C7 C6 H6 119.3 . . ?
C5 C6 C7 121.4(4) . . ?
C5 C6 H6 119.3 . . ?
C12 C13 H13 118.8 . . ?
C12 C13 C14 122.4(3) . . ?
C14 C13 H13 118.8 . . ?
C4 C5 C6 117.1(4) . . ?
C4 C5 C9 120.6(4) . . ?
C6 C5 C9 122.3(4) . . ?
C25 C27 H27A 109.5 . . ?
C25 C27 H27B 109.5 . . ?
C25 C27 H27C 109.5 . . ?
H27A C27 H27B 109.5 . . ?
H27A C27 H27C 109.5 . . ?
H27B C27 H27C 109.5 . . ?
C22 C23 C28 120.7(3) . . ?
C24 C23 C22 118.0(3) . . ?
C24 C23 C28 121.2(3) . . ?
C15 C14 C13 116.9(3) . . ?
C15 C14 C17 122.0(3) . . ?
C13 C14 C17 121.0(4) . . ?
K001 C38 H38A 88.2 . . ?
K001 C38 H38B 156.0 . . ?
O5 C38 K001 46.56(17) . . ?
O5 C38 H38A 110.1 . . ?
O5 C38 H38B 110.1 . . ?
O5 C38 C37 108.0(3) . . ?
H38A C38 H38B 108.4 . . ?
C37 C38 K001 78.5(2) . . ?
C37 C38 H38A 110.1 . . ?
C37 C38 H38B 110.1 . . ?
O6 C37 C38 108.6(3) . . ?
O6 C37 H37A 110.0 . . ?
O6 C37 H37B 110.0 . . ?
C38 C37 H37A 110.0 . . ?
C38 C37 H37B 110.0 . . ?
H37A C37 H37B 108.4 . . ?
C25 C24 H24 119.1 . . ?
C23 C24 C25 121.8(3) . . ?
C23 C24 H24 119.1 . . ?
C3 C8 H8A 109.5 . . ?
C3 C8 H8B 109.5 . . ?
C3 C8 H8C 109.5 . . ?
H8A C8 H8B 109.5 . . ?
H8A C8 H8C 109.5 . . ?
H8B C8 H8C 109.5 . . ?
O5 C39 H39A 110.0 . . ?
O5 C39 H39B 110.0 . . ?
O5 C39 C40 108.4(3) . . ?
H39A C39 H39B 108.4 . . ?
C40 C39 H39A 110.0 . . ?
C40 C39 H39B 110.0 . . ?
F007 C41 C46 118.4(4) . . ?
F007 C41 C42 120.8(4) . . ?
C46 C41 C42 120.8(5) . . ?
C12 C19 H19A 109.5 . . ?
C12 C19 H19B 109.5 . . ?
C12 C19 H19C 109.5 . . ?
H19A C19 H19B 109.5 . . ?
H19A C19 H19C 109.5 . . ?
H19B C19 H19C 109.5 . . ?
C21 C26 H26A 109.5 . . ?
C21 C26 H26B 109.5 . . ?
C21 C26 H26C 109.5 . . ?
H26A C26 H26B 109.5 . . ?
H26A C26 H26C 109.5 . . ?
H26B C26 H26C 109.5 . . ?
O6 C36 H36A 109.8 . . ?
O6 C36 H36B 109.8 . . ?
O6 C36 C35 109.4(3) . . ?
H36A C36 H36B 108.2 . . ?
C35 C36 H36A 109.8 . . ?
C35 C36 H36B 109.8 . . ?
F009 C46 C45 117.7(5) . . ?
C41 C46 F009 120.1(5) . . ?
C41 C46 C45 122.2(5) . . ?
K001 C9 H9A 65.2 3_746 . ?
K001 C9 H9B 54.0 3_746 . ?
K001 C9 H9C 153.4 3_746 . ?
C5 C9 K001 96.4(3) . 3_746 ?
C5 C9 H9A 109.5 . . ?
C5 C9 H9B 109.5 . . ?
C5 C9 H9C 109.5 . . ?
H9A C9 H9B 109.5 . . ?
H9A C9 H9C 109.5 . . ?
H9B C9 H9C 109.5 . . ?
C14 C17 H17A 109.5 . . ?
C14 C17 H17B 109.5 . . ?
C14 C17 H17C 109.5 . . ?
H17A C17 H17B 109.5 . . ?
H17A C17 H17C 109.5 . . ?
H17B C17 H17C 109.5 . . ?
C23 C28 H28A 109.5 . . ?
C23 C28 H28B 109.5 . . ?
C23 C28 H28C 109.5 . . ?
H28A C28 H28B 109.5 . . ?
H28A C28 H28C 109.5 . . ?
H28B C28 H28C 109.5 . . ?
O7 C35 C36 108.2(4) . . ?
O7 C35 H35A 110.1 . . ?
O7 C35 H35B 110.1 . . ?
C36 C35 H35A 110.1 . . ?
C36 C35 H35B 110.1 . . ?
H35A C35 H35B 108.4 . . ?
C41 C42 H42 120.4 . . ?
C43 C42 C41 119.1(5) . . ?
C43 C42 H42 120.4 . . ?
O4 C40 C39 107.7(4) . . ?
O4 C40 H40A 110.2 . . ?
O4 C40 H40B 110.2 . . ?
C39 C40 H40A 110.2 . . ?
C39 C40 H40B 110.2 . . ?
H40A C40 H40B 108.5 . . ?
C42 C43 H43 119.9 . . ?
C42 C43 C44 120.2(5) . . ?
C44 C43 H43 119.9 . . ?
O7 C34 H34A 109.6 . . ?
O7 C34 H34B 109.6 . . ?
O7 C34 C33 110.2(5) . . ?
H34A C34 H34B 108.1 . . ?
C33 C34 H34A 109.6 . . ?
C33 C34 H34B 109.6 . . ?
C51 C50 H50 119.7 . . ?
C57 C50 H50 119.7 . . ?
C57 C50 C51 120.6(16) . . ?
C43 C44 H44 119.8 . . ?
C43 C44 C45 120.5(6) . . ?
C45 C44 H44 119.8 . . ?
O4 C29 H29A 110.2 . . ?
O4 C29 H29B 110.2 . . ?
O4 C29 C30 107.8(6) . . ?
H29A C29 H29B 108.5 . . ?
C30 C29 H29A 110.2 . . ?
C30 C29 H29B 110.2 . . ?
O2 C33 C34 109.7(4) . . ?
O2 C33 H33A 109.7 . . ?
O2 C33 H33B 109.7 . . ?
C34 C33 H33A 109.7 . . ?
C34 C33 H33B 109.7 . . ?
H33A C33 H33B 108.2 . . ?
C58 C53 C52 120.0(10) . . ?
C58 C53 F1 126.1(11) . . ?
F1 C53 C52 113.7(13) . . ?
C46 C45 C44 117.2(6) . . ?
C46 C45 H45 121.4 . . ?
C44 C45 H45 121.4 . . ?
O2 C32 H32A 109.7 . . ?
O2 C32 H32B 109.7 . . ?
O2 C32 C31 109.9(5) . . ?
H32A C32 H32B 108.2 . . ?
C31 C32 H32A 109.7 . . ?
C31 C32 H32B 109.7 . . ?
O3 C30 C29 108.2(5) . . ?
O3 C30 H30A 110.1 . . ?
O3 C30 H30B 110.1 . . ?
C29 C30 H30A 110.1 . . ?
C29 C30 H30B 110.1 . . ?
H30A C30 H30B 108.4 . . ?
C50 C51 H51 120.3 . . ?
C50 C51 C52 119.5(12) . . ?
C52 C51 H51 120.3 . . ?
O3 C31 C32 107.6(5) . . ?
O3 C31 H31A 110.2 . . ?
O3 C31 H31B 110.2 . . ?
C32 C31 H31A 110.2 . . ?
C32 C31 H31B 110.2 . . ?
H31A C31 H31B 108.5 . . ?
C53 C52 H52 121.7 . . ?
C51 C52 C53 116.6(10) . . ?
C51 C52 H52 121.7 . . ?
C53 C58 C57 122.4(9) . . ?
C53 C58 F4 111.9(11) . . ?
C57 C58 F4 125.7(10) . . ?
C50 C57 C58 120.7(12) . . ?
C50 C57 H57 119.7 . . ?
C58 C57 H57 119.7 . . ?
F2 C47 C48 125.2(11) . . ?
F2 C47 C54 117.0(11) . . ?
C48 C47 C54 117.6(10) . . ?
C49 C48 C47 122.6(8) . . ?
F9 C48 C47 113.9(8) . . ?
F9 C48 C49 123.5(9) . . ?
C48 C49 H49 120.0 . . ?
C48 C49 C56 120.1(10) . . ?
C56 C49 H49 120.0 . . ?
C49 C56 H56 121.2 . . ?
C49 C56 C55 117.6(11) . . ?
C55 C56 H56 121.2 . . ?
C56 C55 H55 119.8 . . ?
C54 C55 C56 120.3(10) . . ?
C54 C55 H55 119.8 . . ?
C47 C54 C55 121.4(10) . . ?
C47 C54 H54 119.3 . . ?
C55 C54 H54 119.3 . . ?
N1 C1B K001 139.8(11) . . ?
N1 C1B O1B 173.7(17) . . ?
O1B C1B K001 39.6(6) . . ?
C1B O1B K001 123.1(8) . . ?

loop_
_geom_bond_atom_site_label_1
_geom_bond_atom_site_label_2
_geom_bond_distance
_geom_bond_site_symmetry_2
_geom_bond_publ_flag
K001 O5 2.761(3) . ?
K001 O6 2.770(3) . ?
K001 O4 2.800(3) . ?
K001 O7 2.786(3) . ?
K001 O2 2.815(4) . ?
K001 O1A 2.70(2) . ?
K001 O3 2.765(3) . ?
K001 C38 3.539(4) . ?
K001 C9 3.539(6) 3_756 ?
K001 C1B 3.444(14) . ?
K001 O1B 2.620(10) . ?
Al1 N1 1.890(4) . ?
Al1 C2 2.032(4) . ?
Al1 C20 2.036(3) . ?
Al1 C11 2.044(3) . ?
O5 C38 1.425(4) . ?
O5 C39 1.423(4) . ?
O6 C37 1.421(5) . ?
O6 C36 1.420(5) . ?
N1 C1A 1.19(3) . ?
N1 C1B 1.165(14) . ?
O4 C40 1.429(6) . ?
O4 C29 1.426(6) . ?
F007 C41 1.325(5) . ?
O7 C35 1.433(6) . ?
O7 C34 1.416(6) . ?
F009 C46 1.353(5) . ?
O2 C33 1.425(7) . ?
O2 C32 1.430(7) . ?
C2 C7 1.392(5) . ?
C2 C3 1.432(5) . ?
C7 C10 1.517(5) . ?
C7 C6 1.413(5) . ?
C20 C25 1.419(5) . ?
C20 C21 1.407(5) . ?
C11 C16 1.419(4) . ?
C11 C12 1.418(4) . ?
C16 C18 1.514(5) . ?
C16 C15 1.399(5) . ?
O1A C1A 1.12(3) . ?
C18 H18A 0.9800 . ?
C18 H18B 0.9800 . ?
C18 H18C 0.9800 . ?
C3 C4 1.415(6) . ?
C3 C8 1.499(6) . ?
C4 H4 0.9500 . ?
C4 C5 1.368(6) . ?
O3 C30 1.448(8) . ?
O3 C31 1.415(9) . ?
C25 C27 1.521(5) . ?
C25 C24 1.403(5) . ?
C21 C22 1.409(5) . ?
C21 C26 1.513(4) . ?
C12 C13 1.384(5) . ?
C12 C19 1.518(5) . ?
C15 H15 0.9500 . ?
C15 C14 1.382(5) . ?
C22 H22 0.9500 . ?
C22 C23 1.380(5) . ?
C10 H10A 0.9800 . ?
C10 H10B 0.9800 . ?
C10 H10C 0.9800 . ?
C6 H6 0.9500 . ?
C6 C5 1.383(6) . ?
C13 H13 0.9500 . ?
C13 C14 1.386(5) . ?
C5 C9 1.518(5) . ?
C27 H27A 0.9800 . ?
C27 H27B 0.9800 . ?
C27 H27C 0.9800 . ?
C23 C24 1.369(5) . ?
C23 C28 1.524(5) . ?
C14 C17 1.516(5) . ?
C38 H38A 0.9900 . ?
C38 H38B 0.9900 . ?
C38 C37 1.503(5) . ?
C37 H37A 0.9900 . ?
C37 H37B 0.9900 . ?
C24 H24 0.9500 . ?
C8 H8A 0.9800 . ?
C8 H8B 0.9800 . ?
C8 H8C 0.9800 . ?
C39 H39A 0.9900 . ?
C39 H39B 0.9900 . ?
C39 C40 1.489(6) . ?
C41 C46 1.334(7) . ?
C41 C42 1.368(6) . ?
C19 H19A 0.9800 . ?
C19 H19B 0.9800 . ?
C19 H19C 0.9800 . ?
C26 H26A 0.9800 . ?
C26 H26B 0.9800 . ?
C26 H26C 0.9800 . ?
C36 H36A 0.9900 . ?
C36 H36B 0.9900 . ?
C36 C35 1.478(6) . ?
C46 C45 1.371(7) . ?
C9 H9A 0.9800 . ?
C9 H9B 0.9800 . ?
C9 H9C 0.9800 . ?
C17 H17A 0.9800 . ?
C17 H17B 0.9800 . ?
C17 H17C 0.9800 . ?
C28 H28A 0.9800 . ?
C28 H28B 0.9800 . ?
C28 H28C 0.9800 . ?
C35 H35A 0.9900 . ?
C35 H35B 0.9900 . ?
C42 H42 0.9500 . ?
C42 C43 1.362(7) . ?
C40 H40A 0.9900 . ?
C40 H40B 0.9900 . ?
C43 H43 0.9500 . ?
C43 C44 1.374(8) . ?
C34 H34A 0.9900 . ?
C34 H34B 0.9900 . ?
C34 C33 1.468(8) . ?
C50 H50 0.9500 . ?
C50 C51 1.37(2) . ?
C50 C57 1.32(2) . ?
C44 H44 0.9500 . ?
C44 C45 1.391(8) . ?
C29 H29A 0.9900 . ?
C29 H29B 0.9900 . ?
C29 C30 1.478(11) . ?
C33 H33A 0.9900 . ?
C33 H33B 0.9900 . ?
C53 C52 1.415(13) . ?
C53 C58 1.309(16) . ?
C53 F1 1.368(12) . ?
C45 H45 0.9500 . ?
C32 H32A 0.9900 . ?
C32 H32B 0.9900 . ?
C32 C31 1.485(11) . ?
C30 H30A 0.9900 . ?
C30 H30B 0.9900 . ?
C51 H51 0.9500 . ?
C51 C52 1.401(15) . ?
C31 H31A 0.9900 . ?
C31 H31B 0.9900 . ?
C52 H52 0.9500 . ?
C58 C57 1.335(15) . ?
C58 F4 1.342(10) . ?
C57 H57 0.9500 . ?
F2 C47 1.290(14) . ?
C47 C48 1.359(10) . ?
C47 C54 1.364(10) . ?
C48 C49 1.358(10) . ?
C48 F9 1.355(9) . ?
C49 H49 0.9500 . ?
C49 C56 1.381(11) . ?
C56 H56 0.9500 . ?
C56 C55 1.385(11) . ?
C55 H55 0.9500 . ?
C55 C54 1.371(10) . ?
C54 H54 0.9500 . ?
C1B O1B 1.222(17) . ?

loop_
_geom_torsion_atom_site_label_1
_geom_torsion_atom_site_label_2
_geom_torsion_atom_site_label_3
_geom_torsion_atom_site_label_4
_geom_torsion
_geom_torsion_site_symmetry_1
_geom_torsion_site_symmetry_2
_geom_torsion_site_symmetry_3
_geom_torsion_site_symmetry_4
_geom_torsion_publ_flag
K001 O5 C38 C37 53.3(3) . . . . ?
K001 O5 C39 C40 -56.8(4) . . . . ?
K001 O6 C37 C38 49.4(3) . . . . ?
K001 O6 C36 C35 -56.4(4) . . . . ?
K001 O4 C40 C39 -42.9(4) . . . . ?
K001 O4 C29 C30 59.8(5) . . . . ?
K001 O7 C35 C36 -39.1(4) . . . . ?
K001 O7 C34 C33 46.7(5) . . . . ?
K001 O2 C33 C34 47.7(5) . . . . ?
K001 O2 C32 C31 -46.7(6) . . . . ?
K001 O3 C30 C29 37.4(7) . . . . ?
K001 O3 C31 C32 -52.3(6) . . . . ?
K001 C38 C37 O6 -34.2(2) . . . . ?
Al1 N1 C1B K001 -82(7) . . . . ?
Al1 C2 C7 C10 11.7(4) . . . . ?
Al1 C2 C7 C6 -168.5(3) . . . . ?
Al1 C2 C3 C4 168.2(3) . . . . ?
Al1 C2 C3 C8 -10.1(5) . . . . ?
Al1 C20 C25 C27 0.3(5) . . . . ?
Al1 C20 C25 C24 177.6(3) . . . . ?
Al1 C20 C21 C22 -175.4(3) . . . . ?
Al1 C20 C21 C26 4.5(5) . . . . ?
Al1 C11 C16 C18 7.0(5) . . . . ?
Al1 C11 C16 C15 -175.5(3) . . . . ?
Al1 C11 C12 C13 176.4(3) . . . . ?
Al1 C11 C12 C19 -5.0(5) . . . . ?
O5 C38 C37 O6 -70.6(4) . . . . ?
O5 C39 C40 O4 66.3(4) . . . . ?
O6 C36 C35 O7 63.1(5) . . . . ?
O4 C29 C30 O3 -64.1(6) . . . . ?
F007 C41 C46 F009 0.7(7) . . . . ?
F007 C41 C46 C45 -178.8(5) . . . . ?
F007 C41 C42 C43 179.3(5) . . . . ?
O7 C34 C33 O2 -63.1(5) . . . . ?
F009 C46 C45 C44 178.4(6) . . . . ?
O2 C32 C31 O3 66.3(7) . . . . ?
C2 Al1 N1 C1A 20(6) . . . . ?
C2 Al1 N1 C1B 154(5) . . . . ?
C2 C7 C6 C5 -1.5(5) . . . . ?
C2 C3 C4 C5 1.0(5) . . . . ?
C7 C2 C3 C4 -5.4(5) . . . . ?
C7 C2 C3 C8 176.3(3) . . . . ?
C7 C6 C5 C4 -3.2(5) . . . . ?
C7 C6 C5 C9 177.6(4) . . . . ?
C20 Al1 N1 C1A -104(6) . . . . ?
C20 Al1 N1 C1B 31(5) . . . . ?
C20 C25 C24 C23 -2.8(6) . . . . ?
C20 C21 C22 C23 -1.1(6) . . . . ?
C11 Al1 N1 C1A 132(6) . . . . ?
C11 Al1 N1 C1B -94(5) . . . . ?
C11 C16 C15 C14 -1.7(5) . . . . ?
C11 C12 C13 C14 0.1(6) . . . . ?
C16 C11 C12 C13 -2.5(5) . . . . ?
C16 C11 C12 C19 176.2(3) . . . . ?
C16 C15 C14 C13 -0.8(5) . . . . ?
C16 C15 C14 C17 -178.7(4) . . . . ?
C18 C16 C15 C14 175.9(3) . . . . ?
C3 C2 C7 C10 -174.1(3) . . . . ?
C3 C2 C7 C6 5.6(5) . . . . ?
C3 C4 C5 C6 3.3(5) . . . . ?
C3 C4 C5 C9 -177.4(4) . . . . ?
C4 C5 C9 K001 -143.0(3) . . . 3_746 ?
C25 C20 C21 C22 -1.9(5) . . . . ?
C25 C20 C21 C26 178.0(3) . . . . ?
C21 C20 C25 C27 -173.5(3) . . . . ?
C21 C20 C25 C24 3.8(5) . . . . ?
C21 C22 C23 C24 2.2(6) . . . . ?
C21 C22 C23 C28 -179.2(4) . . . . ?
C12 C11 C16 C18 -174.2(3) . . . . ?
C12 C11 C16 C15 3.2(5) . . . . ?
C12 C13 C14 C15 1.6(6) . . . . ?
C12 C13 C14 C17 179.5(4) . . . . ?
C22 C23 C24 C25 -0.3(6) . . . . ?
C10 C7 C6 C5 178.3(3) . . . . ?
C6 C5 C9 K001 36.2(4) . . . 3_746 ?
C27 C25 C24 C23 174.6(4) . . . . ?
C38 O5 C39 C40 176.7(4) . . . . ?
C37 O6 C36 C35 174.4(4) . . . . ?
C8 C3 C4 C5 179.4(3) . . . . ?
C39 O5 C38 K001 127.3(3) . . . . ?
C39 O5 C38 C37 -179.4(3) . . . . ?
C41 C46 C45 C44 -2.1(9) . . . . ?
C41 C42 C43 C44 1.3(9) . . . . ?
C19 C12 C13 C14 -178.6(4) . . . . ?
C26 C21 C22 C23 179.0(4) . . . . ?
C36 O6 C37 C38 179.0(3) . . . . ?
C46 C41 C42 C43 -1.8(8) . . . . ?
C28 C23 C24 C25 -178.9(4) . . . . ?
C35 O7 C34 C33 -174.3(4) . . . . ?
C42 C41 C46 F009 -178.3(5) . . . . ?
C42 C41 C46 C45 2.2(8) . . . . ?
C42 C43 C44 C45 -1.3(10) . . . . ?
C40 O4 C29 C30 -168.1(4) . . . . ?
C43 C44 C45 C46 1.6(10) . . . . ?
C34 O7 C35 C36 -177.4(4) . . . . ?
C50 C51 C52 C53 2(2) . . . . ?
C29 O4 C40 C39 -173.0(4) . . . . ?
C33 O2 C32 C31 -177.4(5) . . . . ?
C53 C58 C57 C50 -1(2) . . . . ?
C32 O2 C33 C34 177.9(5) . . . . ?
C30 O3 C31 C32 170.0(5) . . . . ?
C51 C50 C57 C58 5(3) . . . . ?
C31 O3 C30 C29 173.6(5) . . . . ?
C52 C53 C58 C57 -2.7(19) . . . . ?
C52 C53 C58 F4 179.9(10) . . . . ?
C58 C53 C52 C51 2.1(15) . . . . ?
C57 C50 C51 C52 -6(3) . . . . ?
F1 C53 C52 C51 177.2(10) . . . . ?
F1 C53 C58 C57 -177.2(12) . . . . ?
F1 C53 C58 F4 5.3(18) . . . . ?
F4 C58 C57 C50 176.1(19) . . . . ?
F2 C47 C48 C49 176.2(15) . . . . ?
F2 C47 C48 F9 -1.2(18) . . . . ?
F2 C47 C54 C55 -177.0(13) . . . . ?
C47 C48 C49 C56 2.8(19) . . . . ?
C48 C47 C54 C55 -3(3) . . . . ?
C48 C49 C56 C55 -7(3) . . . . ?
C49 C56 C55 C54 7(3) . . . . ?
C56 C55 C54 C47 -2(3) . . . . ?
C54 C47 C48 C49 2.2(18) . . . . ?
C54 C47 C48 F9 -175.1(15) . . . . ?
F9 C48 C49 C56 179.9(18) . . . . ?
